data_7227300
loop_
_publ_author_name
'Gong, Peijun'
'Li, Yanyan'
'Zhai, Cuiping'
'Luo, Jie'
'Tian, Xuemeng'
'Chen, Lijuan'
'Zhao, Junwei'

_publ_section_title
;
 Syntheses, structural characterization and photophysical properties of
 two series of rare-earth-isonicotinic-acid containing Waugh-type
 manganomolybdates
;
_journal_issue 5
_journal_name_full CrystEngComm
_journal_page_first 834
_journal_paper_doi 10.1039/C6CE02428A
_journal_volume 19
_journal_year 2017
_chemical_formula_moiety 'C24 H18 Mn2 Mo18 N4 Nd2 O76, 12(O), 8(N)'
_chemical_formula_sum 'C24 H82 Mn2 Mo18 N12 Nd2 O88'
_chemical_formula_weight 4072.30
_chemical_name_systematic
;
 ? 
;
_space_group_crystal_system triclinic
_space_group_IT_number 2
_space_group_name_Hall '-P 1'
_space_group_name_H-M_alt 'P -1'
_symmetry_space_group_name_Hall '-P 1'
_symmetry_space_group_name_H-M 'P -1'
_atom_sites_solution_hydrogens geom
_atom_sites_solution_primary direct
_atom_sites_solution_secondary difmap
_audit_creation_date 2016-12-13
_audit_creation_method
;
Olex2 1.2
(compiled 2016.02.19 svn.r3266 for OlexSys, GUI svn.r5155)
;
_audit_update_record
;
2016-12-16 deposited with the CCDC.
2016-12-20 downloaded from the CCDC.
;
_cell_angle_alpha 72.8930(10)
_cell_angle_beta 82.0370(10)
_cell_angle_gamma 89.3050(10)
_cell_formula_units_Z 1
_cell_length_a 10.4141(4)
_cell_length_b 12.6941(5)
_cell_length_c 19.1513(9)
_cell_measurement_reflns_used 5145
_cell_measurement_temperature 296(2)
_cell_measurement_theta_max 28.309
_cell_measurement_theta_min 2.248
_cell_volume 2395.32(17)
_computing_cell_refinement 'Bruker XSCANS'
_computing_data_collection 'Bruker XSCANS'
_computing_data_reduction 'Bruker SHELXTL'
_computing_molecular_graphics 'Olex2 (Dolomanov et al., 2009)'
_computing_publication_material 'Olex2 (Dolomanov et al., 2009)'
_computing_structure_refinement 'XH (Sheldrick, 2008)'
_computing_structure_solution 'SIR2004 (Burla et al., 2007)'
_diffrn_ambient_temperature 296.15
_diffrn_detector_area_resol_mean none
_diffrn_measured_fraction_theta_full 0.986
_diffrn_measured_fraction_theta_max 0.986
_diffrn_measurement_device_type 'Bruker Apex II'
_diffrn_measurement_method '\w scans'
_diffrn_radiation_monochromator graphite
_diffrn_radiation_type MoK\a
_diffrn_radiation_wavelength 0.71073
_diffrn_reflns_av_R_equivalents 0.0220
_diffrn_reflns_av_unetI/netI 0.0458
_diffrn_reflns_limit_h_max 10
_diffrn_reflns_limit_h_min -12
_diffrn_reflns_limit_k_max 15
_diffrn_reflns_limit_k_min -15
_diffrn_reflns_limit_l_max 19
_diffrn_reflns_limit_l_min -22
_diffrn_reflns_number 12304
_diffrn_reflns_theta_full 25.00
_diffrn_reflns_theta_max 25.00
_diffrn_reflns_theta_min 1.98
_diffrn_source 'fine-focus sealed tube'
_diffrn_standards_decay_% none
_diffrn_standards_interval_count none
_diffrn_standards_interval_time none
_diffrn_standards_number none
_exptl_absorpt_coefficient_mu 3.710
_exptl_absorpt_correction_T_max 0.7080
_exptl_absorpt_correction_T_min 0.4958
_exptl_absorpt_correction_type multi-scan
_exptl_absorpt_process_details sadabs
_exptl_crystal_colour Orange
_exptl_crystal_density_diffrn 2.823
_exptl_crystal_density_method 'not measured'
_exptl_crystal_description block
_exptl_crystal_F_000 1940
_exptl_crystal_size_max 0.22
_exptl_crystal_size_mid 0.18
_exptl_crystal_size_min 0.10
_refine_diff_density_max 2.288
_refine_diff_density_min -3.119
_refine_diff_density_rms 0.170
_refine_ls_extinction_coef 0.00019(8)
_refine_ls_extinction_expression Fc^*^=kFc[1+0.001xFc^2^\l^3^/sin(2\q)]^-1/4^
_refine_ls_extinction_method SHELXL
_refine_ls_goodness_of_fit_ref 1.058
_refine_ls_hydrogen_treatment constr
_refine_ls_matrix_type full
_refine_ls_number_parameters 637
_refine_ls_number_reflns 8326
_refine_ls_number_restraints 1
_refine_ls_restrained_S_all 1.069
_refine_ls_R_factor_all 0.0477
_refine_ls_R_factor_gt 0.0364
_refine_ls_shift/su_max 0.001
_refine_ls_shift/su_mean 0.000
_refine_ls_structure_factor_coef Fsqd
_refine_ls_weighting_details 'calc w=1/[\s^2^(Fo^2^)+(0.0523P)^2^+1.9231P] where P=(Fo^2^+2Fc^2^)/3'
_refine_ls_weighting_scheme calc
_refine_ls_wR_factor_gt 0.0929
_refine_ls_wR_factor_ref 0.0984
_reflns_number_gt 6865
_reflns_number_total 8326
_reflns_threshold_expression >2sigma(I)
_cod_data_source_file c6ce02428a2.cif
_cod_data_source_block 3
_cod_depositor_comments 'Adding full bibliography for 7227298--7227310.cif.'
_cod_database_code 7227300
_olex2_refinement_description
;
1. Fixed Uiso
 At 1.2 times of:
  All C(H) groups
 At 1.5 times of:
  All O(H) groups
2. Restrained distances
 O1W-O6W_$2
 2.8 with sigma of 0.01
3. Others
 Fixed Uiso: O6W(0.0945) O7W(0.09508)
4.a Aromatic/amide H refined with riding coordinates:
 C1(H1A), C2(H2A), C3(H3A), C4(H4A), C7(H7A), C8(H8A), C9(H9A), C10(H10A)
4.b Tetrahedral OH refined with riding coordinates:
 O33(H33A)
;
_olex2_submission_special_instructions 'No special instructions were received'

loop_
_space_group_symop_id
_space_group_symop_operation_xyz
1 'x, y, z'
2 '-x, -y, -z'

loop_
_atom_site_label
_atom_site_type_symbol
_atom_site_fract_x
_atom_site_fract_y
_atom_site_fract_z
_atom_site_U_iso_or_equiv
_atom_site_adp_type
_atom_site_occupancy
_atom_site_calc_flag
_atom_site_refinement_flags_posn
Mn1 Mn 0.27635(9) 0.56279(7) 0.26259(5) 0.0144(2) Uani 1 d .
Nd1 Nd 0.51561(4) 0.17105(3) 0.41311(2) 0.02211(11) Uani 1 d .
Mo1 Mo -0.00457(6) 0.64632(5) 0.31249(4) 0.02400(16) Uani 1 d .
Mo2 Mo 0.25225(6) 0.79350(5) 0.29730(3) 0.02102(15) Uani 1 d .
Mo3 Mo 0.30025(6) 0.77723(5) 0.12447(3) 0.02127(15) Uani 1 d .
Mo4 Mo 0.53797(6) 0.71071(5) 0.22992(3) 0.02057(15) Uani 1 d .
Mo5 Mo 0.48324(5) 0.50325(4) 0.37504(3) 0.01721(14) Uani 1 d .
Mo6 Mo 0.21228(5) 0.36611(4) 0.40848(3) 0.01610(14) Uani 1 d .
Mo7 Mo 0.31775(5) 0.32438(4) 0.24520(3) 0.01634(14) Uani 1 d .
Mo8 Mo 0.01992(5) 0.41351(5) 0.27803(3) 0.01912(15) Uani 1 d .
Mo9 Mo 0.34604(6) 0.53673(5) 0.10155(3) 0.02100(15) Uani 1 d .
O1W O 0.4830(5) 0.1888(5) 0.5374(3) 0.0396(14) Uani 1 d D
O2W O 0.6976(5) 0.2566(4) 0.3128(3) 0.0329(13) Uani 1 d .
O3W O 0.2202(7) 0.6236(5) 0.5044(4) 0.0555(17) Uani 1 d .
O4W O 0.6799(5) 0.4374(5) 0.1920(3) 0.0432(15) Uani 1 d .
O5W O 0.6957(6) 0.7332(6) -0.0027(4) 0.0599(19) Uani 1 d .
O6W O 0.7447(7) 0.7705(7) -0.6059(5) 0.094 Uiso 1 d D
O7W O 0.8885(9) 0.8647(8) 0.1139(5) 0.095 Uiso 1 d .
O8W O 0.8646(14) 0.4480(12) 0.0687(9) 0.171(5) Uiso 1 d .
O1 O -0.0759(5) 0.7624(4) 0.2673(3) 0.0410(15) Uani 1 d .
O2 O -0.1135(5) 0.5838(4) 0.3883(3) 0.0347(13) Uani 1 d .
O3 O -0.0385(4) 0.5581(4) 0.2473(3) 0.0264(11) Uani 1 d .
O4 O 0.1306(4) 0.5054(3) 0.3360(2) 0.0177(10) Uani 1 d .
O5 O 0.1821(4) 0.6929(4) 0.2326(3) 0.0206(10) Uani 1 d .
O6 O 0.1134(5) 0.7100(4) 0.3627(3) 0.0270(11) Uani 1 d .
O7 O 0.1770(5) 0.9119(4) 0.2567(3) 0.0318(12) Uani 1 d .
O8 O 0.3392(5) 0.8274(4) 0.3574(3) 0.0309(12) Uani 1 d .
O9 O 0.3894(4) 0.8152(3) 0.2043(3) 0.0214(10) Uani 1 d .
O10 O 0.3689(4) 0.6382(3) 0.3131(2) 0.0185(10) Uani 1 d .
O11 O 0.1832(5) 0.8718(4) 0.1092(3) 0.0346(13) Uani 1 d .
O12 O 0.4291(5) 0.8363(4) 0.0581(3) 0.0324(13) Uani 1 d .
O13 O 0.2403(5) 0.6691(4) 0.0854(3) 0.0260(11) Uani 1 d .
O14 O 0.3993(4) 0.6247(4) 0.1790(2) 0.0200(10) Uani 1 d .
O15 O 0.6376(5) 0.7374(4) 0.1470(3) 0.0319(12) Uani 1 d .
O16 O 0.6002(5) 0.7908(4) 0.2748(3) 0.0374(14) Uani 1 d .
O17 O 0.5913(4) 0.5682(4) 0.2812(3) 0.0214(10) Uani 1 d .
O18 O 0.5369(5) 0.5777(4) 0.4253(3) 0.0314(12) Uani 1 d .
O19 O 0.5513(4) 0.3745(4) 0.4020(3) 0.0268(12) Uani 1 d .
O20 O 0.3116(4) 0.4628(4) 0.4375(2) 0.0209(10) Uani 1 d .
O21 O 0.3620(4) 0.4367(3) 0.3087(2) 0.0157(9) Uani 1 d .
O22 O 0.0739(5) 0.3453(4) 0.4693(3) 0.0251(11) Uani 1 d .
O23 O 0.2990(4) 0.2464(4) 0.4356(3) 0.0214(10) Uani 1 d .
O24 O 0.1593(4) 0.3114(4) 0.3238(2) 0.0191(10) Uani 1 d .
O25 O 0.4315(4) 0.4096(4) 0.1645(3) 0.0229(11) Uani 1 d .
O26 O 0.4188(4) 0.2326(4) 0.2979(3) 0.0231(11) Uani 1 d .
O27 O 0.2408(5) 0.2469(4) 0.2042(3) 0.0269(11) Uani 1 d .
O28 O 0.2132(4) 0.4758(4) 0.2080(2) 0.0181(10) Uani 1 d .
O29 O -0.0143(5) 0.3578(4) 0.2123(3) 0.0309(12) Uani 1 d .
O30 O -0.0943(4) 0.3548(4) 0.3530(3) 0.0284(12) Uani 1 d .
O31 O 0.2563(5) 0.4698(4) 0.0591(3) 0.0359(13) Uani 1 d .
O32 O 0.4788(5) 0.5888(4) 0.0393(3) 0.0350(13) Uani 1 d .
O33 O 0.7824(6) 0.0237(5) 0.2792(3) 0.0468(16) Uani 1 d .
H33A H 0.8106 0.0014 0.3187 0.070 Uiso 1 calc R
O34 O 0.5967(5) 0.0352(4) 0.3537(3) 0.0345(13) Uani 1 d .
O35 O 0.6305(5) -0.0098(4) 0.5319(3) 0.0342(13) Uani 1 d .
O36 O 0.7224(5) 0.1488(4) 0.4622(3) 0.0375(14) Uani 1 d .
N1 N 0.4762(8) 0.1652(7) 0.1025(4) 0.050(2) Uani 1 d .
N2 N 1.0484(6) 0.0126(5) 0.6271(4) 0.0327(15) Uani 1 d .
N3 N 1.0588(9) 0.2637(11) 0.0928(5) 0.088(4) Uani 1 d .
N4 N 0.6699(9) 0.9655(7) 0.0436(6) 0.085(4) Uani 1 d .
N5 N 0.9664(11) 0.6709(11) 0.0867(8) 0.127(6) Uani 1 d .
N6 N 0.9858(11) 1.0285(9) 0.1680(7) 0.095(3) Uiso 1 d .
C1 C 0.4772(8) 0.0487(7) 0.2211(5) 0.041(2) Uani 1 d .
H1A H 0.4349 -0.0049 0.2618 0.050 Uiso 1 calc R
C2 C 0.4192(9) 0.0889(7) 0.1600(5) 0.044(2) Uani 1 d .
H2A H 0.3372 0.0617 0.1588 0.053 Uiso 1 calc R
C3 C 0.5953(11) 0.2062(8) 0.1019(5) 0.056(3) Uani 1 d .
H3A H 0.6337 0.2613 0.0608 0.068 Uiso 1 calc R
C4 C 0.6593(9) 0.1677(8) 0.1607(5) 0.052(3) Uani 1 d .
H4A H 0.7425 0.1945 0.1596 0.062 Uiso 1 calc R
C5 C 0.5999(8) 0.0882(6) 0.2225(4) 0.0331(18) Uani 1 d .
C6 C 0.6633(8) 0.0452(6) 0.2907(5) 0.0331(18) Uani 1 d .
C7 C 0.8407(7) -0.0461(6) 0.6156(4) 0.0274(17) Uani 1 d .
H7A H 0.7713 -0.0968 0.6325 0.033 Uiso 1 calc R
C8 C 0.9472(8) -0.0597(6) 0.6528(5) 0.0332(18) Uani 1 d .
H8A H 0.9489 -0.1184 0.6954 0.040 Uiso 1 calc R
C9 C 1.0489(7) 0.0993(6) 0.5658(5) 0.0337(19) Uani 1 d .
H9A H 1.1200 0.1482 0.5492 0.040 Uiso 1 calc R
C10 C 0.9439(7) 0.1143(6) 0.5286(4) 0.0257(16) Uani 1 d .
H10A H 0.9438 0.1733 0.4861 0.031 Uiso 1 calc R
C11 C 0.8368(6) 0.0412(5) 0.5543(4) 0.0208(15) Uani 1 d .
C12 C 0.7211(7) 0.0597(6) 0.5140(4) 0.0241(16) Uani 1 d .

loop_
_atom_site_aniso_label
_atom_site_aniso_U_11
_atom_site_aniso_U_22
_atom_site_aniso_U_33
_atom_site_aniso_U_23
_atom_site_aniso_U_13
_atom_site_aniso_U_12
Mn1 0.0159(5) 0.0137(5) 0.0128(5) -0.0022(4) -0.0033(4) -0.0004(4)
Nd1 0.0213(2) 0.0196(2) 0.0241(2) -0.00200(16) -0.00820(16) -0.00308(15)
Mo1 0.0204(3) 0.0223(3) 0.0280(4) -0.0065(3) -0.0013(3) 0.0033(2)
Mo2 0.0288(3) 0.0158(3) 0.0186(3) -0.0055(2) -0.0027(3) 0.0000(2)
Mo3 0.0275(3) 0.0187(3) 0.0147(3) 0.0003(2) -0.0047(2) 0.0014(2)
Mo4 0.0208(3) 0.0191(3) 0.0184(3) 0.0002(2) -0.0035(2) -0.0051(2)
Mo5 0.0200(3) 0.0148(3) 0.0163(3) -0.0014(2) -0.0075(2) -0.0028(2)
Mo6 0.0183(3) 0.0153(3) 0.0131(3) -0.0014(2) -0.0028(2) -0.0031(2)
Mo7 0.0186(3) 0.0158(3) 0.0156(3) -0.0051(2) -0.0047(2) 0.0009(2)
Mo8 0.0147(3) 0.0235(3) 0.0202(3) -0.0071(3) -0.0042(2) -0.0022(2)
Mo9 0.0275(3) 0.0222(3) 0.0128(3) -0.0044(2) -0.0032(2) 0.0010(3)
O1W 0.048(4) 0.042(3) 0.031(3) -0.009(3) -0.020(3) 0.007(3)
O2W 0.028(3) 0.032(3) 0.035(3) -0.006(2) -0.003(2) -0.012(2)
O3W 0.065(4) 0.056(4) 0.049(4) -0.026(3) 0.000(3) 0.002(3)
O4W 0.038(3) 0.045(3) 0.045(4) -0.009(3) -0.009(3) 0.006(3)
O5W 0.049(4) 0.090(5) 0.043(4) -0.023(4) -0.007(3) 0.002(4)
O1 0.033(3) 0.033(3) 0.052(4) -0.005(3) -0.006(3) 0.010(2)
O2 0.032(3) 0.033(3) 0.036(3) -0.011(3) 0.007(2) -0.002(2)
O3 0.023(3) 0.028(3) 0.029(3) -0.006(2) -0.010(2) 0.004(2)
O4 0.018(2) 0.020(2) 0.015(2) -0.0038(19) -0.0023(19) 0.0011(18)
O5 0.025(3) 0.018(2) 0.017(3) -0.0013(19) -0.004(2) 0.0016(19)
O6 0.036(3) 0.023(3) 0.022(3) -0.009(2) 0.001(2) 0.001(2)
O7 0.041(3) 0.021(3) 0.034(3) -0.007(2) -0.009(2) 0.005(2)
O8 0.040(3) 0.029(3) 0.028(3) -0.014(2) -0.008(2) -0.001(2)
O9 0.028(3) 0.013(2) 0.021(3) -0.0031(19) 0.000(2) -0.0016(19)
O10 0.023(2) 0.015(2) 0.018(2) -0.0051(19) -0.0045(19) -0.0005(19)
O11 0.041(3) 0.031(3) 0.029(3) -0.002(2) -0.011(2) 0.010(2)
O12 0.035(3) 0.035(3) 0.022(3) -0.001(2) -0.001(2) -0.004(2)
O13 0.031(3) 0.025(3) 0.023(3) -0.006(2) -0.012(2) 0.005(2)
O14 0.021(2) 0.021(2) 0.016(2) -0.0030(19) -0.0002(19) -0.0007(19)
O15 0.029(3) 0.032(3) 0.026(3) 0.001(2) 0.002(2) -0.003(2)
O16 0.039(3) 0.029(3) 0.045(4) -0.006(3) -0.018(3) -0.004(2)
O17 0.014(2) 0.023(2) 0.024(3) -0.002(2) -0.002(2) 0.0009(19)
O18 0.041(3) 0.026(3) 0.028(3) -0.005(2) -0.012(2) -0.011(2)
O19 0.023(3) 0.025(3) 0.032(3) -0.004(2) -0.014(2) 0.004(2)
O20 0.029(3) 0.018(2) 0.016(3) -0.0038(19) -0.006(2) -0.003(2)
O21 0.019(2) 0.013(2) 0.015(2) -0.0029(18) -0.0044(18) -0.0004(18)
O22 0.028(3) 0.025(3) 0.019(3) -0.003(2) 0.000(2) -0.003(2)
O23 0.026(3) 0.019(2) 0.018(3) -0.002(2) -0.007(2) 0.000(2)
O24 0.018(2) 0.022(2) 0.018(3) -0.005(2) -0.0065(19) -0.0009(19)
O25 0.023(3) 0.024(3) 0.020(3) -0.004(2) -0.002(2) 0.003(2)
O26 0.026(3) 0.018(2) 0.026(3) -0.005(2) -0.007(2) 0.004(2)
O27 0.030(3) 0.029(3) 0.028(3) -0.015(2) -0.011(2) 0.003(2)
O28 0.018(2) 0.022(2) 0.015(2) -0.0035(19) -0.0059(19) 0.0010(19)
O29 0.022(3) 0.045(3) 0.031(3) -0.018(3) -0.009(2) 0.001(2)
O30 0.019(3) 0.031(3) 0.032(3) -0.005(2) -0.001(2) -0.005(2)
O31 0.046(3) 0.038(3) 0.028(3) -0.013(3) -0.014(3) 0.001(3)
O32 0.043(3) 0.036(3) 0.022(3) -0.007(2) 0.007(2) 0.002(3)
O33 0.040(4) 0.062(4) 0.038(4) -0.007(3) -0.018(3) 0.014(3)
O34 0.047(3) 0.026(3) 0.028(3) -0.005(2) -0.002(3) 0.000(2)
O35 0.027(3) 0.026(3) 0.053(4) -0.014(3) -0.015(3) -0.005(2)
O36 0.026(3) 0.042(3) 0.034(3) 0.010(3) -0.015(2) -0.003(2)
N1 0.056(5) 0.058(5) 0.039(5) -0.017(4) -0.013(4) 0.012(4)
N2 0.030(4) 0.035(4) 0.038(4) -0.012(3) -0.017(3) 0.006(3)
N3 0.054(6) 0.176(11) 0.052(6) -0.066(7) -0.001(4) -0.010(6)
N4 0.073(6) 0.050(5) 0.096(8) 0.037(5) -0.018(6) -0.016(5)
N5 0.072(7) 0.140(11) 0.138(12) 0.034(9) -0.067(8) -0.030(7)
C1 0.030(4) 0.041(5) 0.051(6) -0.010(4) -0.004(4) -0.009(4)
C2 0.045(5) 0.048(5) 0.045(6) -0.019(5) -0.018(4) -0.001(4)
C3 0.072(7) 0.057(6) 0.032(5) -0.001(5) -0.007(5) 0.002(5)
C4 0.037(5) 0.074(7) 0.037(5) -0.003(5) -0.004(4) -0.015(5)
C5 0.037(5) 0.030(4) 0.028(4) -0.003(3) -0.002(4) 0.004(3)
C6 0.038(5) 0.030(4) 0.033(5) -0.009(4) -0.011(4) 0.001(3)
C7 0.026(4) 0.022(4) 0.032(4) -0.002(3) -0.009(3) -0.004(3)
C8 0.038(5) 0.025(4) 0.036(5) -0.005(3) -0.009(4) -0.001(3)
C9 0.026(4) 0.025(4) 0.046(5) -0.001(4) -0.013(4) -0.006(3)
C10 0.026(4) 0.021(4) 0.026(4) -0.001(3) -0.002(3) -0.003(3)
C11 0.022(4) 0.012(3) 0.031(4) -0.009(3) -0.007(3) 0.001(3)
C12 0.019(4) 0.023(4) 0.032(4) -0.009(3) -0.007(3) -0.001(3)

loop_
_atom_type_symbol
_atom_type_description
_atom_type_scat_dispersion_real
_atom_type_scat_dispersion_imag
_atom_type_scat_source
C C 0.0033 0.0016 'International Tables Vol C Tables 4.2.6.8 and 6.1.1.4'
H H 0.0000 0.0000 'International Tables Vol C Tables 4.2.6.8 and 6.1.1.4'
N N 0.0061 0.0033 'International Tables Vol C Tables 4.2.6.8 and 6.1.1.4'
O O 0.0106 0.0060 'International Tables Vol C Tables 4.2.6.8 and 6.1.1.4'
Mo Mo -1.6832 0.6857 'International Tables Vol C Tables 4.2.6.8 and 6.1.1.4'
Mn Mn 0.3368 0.7283 'International Tables Vol C Tables 4.2.6.8 and 6.1.1.4'
Nd Nd -0.1943 3.0179 'International Tables Vol C Tables 4.2.6.8 and 6.1.1.4'

loop_
_geom_angle_atom_site_label_1
_geom_angle_atom_site_label_2
_geom_angle_atom_site_label_3
_geom_angle
_geom_angle_site_symmetry_1
_geom_angle_site_symmetry_3
Mo3 Mn1 Mo2 63.45(2) . .
Mo3 Mn1 Mo5 123.33(3) . .
Mo3 Mn1 Mo9 61.11(2) . .
Mo5 Mn1 Mo2 86.68(3) . .
Mo6 Mn1 Mo2 110.68(3) . .
Mo6 Mn1 Mo3 170.97(4) . .
Mo6 Mn1 Mo5 61.12(2) . .
Mo6 Mn1 Mo7 64.35(2) . .
Mo6 Mn1 Mo9 124.95(3) . .
Mo7 Mn1 Mo2 173.05(4) . .
Mo7 Mn1 Mo3 122.10(3) . .
Mo7 Mn1 Mo5 86.57(3) . .
Mo7 Mn1 Mo9 60.99(2) . .
Mo9 Mn1 Mo2 124.34(3) . .
Mo9 Mn1 Mo5 120.04(3) . .
O4 Mn1 Mo2 89.92(14) . .
O4 Mn1 Mo3 129.28(13) . .
O4 Mn1 Mo5 94.78(13) . .
O4 Mn1 Mo6 42.03(13) . .
O4 Mn1 Mo7 88.96(13) . .
O4 Mn1 Mo9 129.71(14) . .
O5 Mn1 Mo2 42.88(14) . .
O5 Mn1 Mo3 43.74(14) . .
O5 Mn1 Mo5 129.56(15) . .
O5 Mn1 Mo6 127.24(14) . .
O5 Mn1 Mo7 143.85(15) . .
O5 Mn1 Mo9 95.25(14) . .
O5 Mn1 O4 86.93(19) . .
O5 Mn1 O10 87.0(2) . .
O5 Mn1 O28 101.3(2) . .
O10 Mn1 Mo2 44.58(13) . .
O10 Mn1 Mo3 89.69(13) . .
O10 Mn1 Mo5 43.05(13) . .
O10 Mn1 Mo6 90.08(13) . .
O10 Mn1 Mo7 129.02(14) . .
O10 Mn1 Mo9 129.87(14) . .
O10 Mn1 O4 100.4(2) . .
O10 Mn1 O28 169.5(2) . .
O14 Mn1 Mo2 90.89(14) . .
O14 Mn1 Mo3 43.62(14) . .
O14 Mn1 Mo5 94.95(14) . .
O14 Mn1 Mo6 145.36(14) . .
O14 Mn1 Mo7 91.37(14) . .
O14 Mn1 Mo9 43.45(14) . .
O14 Mn1 O4 170.3(2) . .
O14 Mn1 O5 87.08(19) . .
O14 Mn1 O10 86.9(2) . .
O14 Mn1 O28 87.1(2) . .
O21 Mn1 Mo2 129.51(14) . .
O21 Mn1 Mo3 143.91(14) . .
O21 Mn1 Mo5 43.66(14) . .
O21 Mn1 Mo6 45.05(13) . .
O21 Mn1 Mo7 43.57(14) . .
O21 Mn1 Mo9 94.73(14) . .
O21 Mn1 O4 86.60(18) . .
O21 Mn1 O5 170.0(2) . .
O21 Mn1 O10 86.71(19) . .
O21 Mn1 O14 100.30(19) . .
O21 Mn1 O28 85.89(19) . .
O28 Mn1 Mo2 144.17(13) . .
O28 Mn1 Mo3 91.93(13) . .
O28 Mn1 Mo5 129.14(13) . .
O28 Mn1 Mo6 89.93(13) . .
O28 Mn1 Mo7 42.57(13) . .
O28 Mn1 Mo9 43.69(13) . .
O28 Mn1 O4 86.54(19) . .
O1W Nd1 O2W 126.45(18) . .
O1W Nd1 O19 72.53(17) . .
O1W Nd1 O23 71.25(16) . .
O1W Nd1 O26 139.57(16) . .
O1W Nd1 O35 83.70(19) . 2_656
O1W Nd1 O36 70.61(19) . .
O2W Nd1 O19 68.93(17) . .
O23 Nd1 O2W 127.41(16) . .
O23 Nd1 O19 73.16(15) . .
O26 Nd1 O2W 73.79(16) . .
O26 Nd1 O19 87.50(15) . .
O26 Nd1 O23 69.41(15) . .
O34 Nd1 O1W 137.39(18) . .
O34 Nd1 O2W 70.99(17) . .
O34 Nd1 O19 139.85(17) . .
O34 Nd1 O23 133.65(17) . .
O34 Nd1 O26 79.35(17) . .
O34 Nd1 O35 74.58(18) . 2_656
O34 Nd1 O36 84.4(2) . .
O35 Nd1 O2W 145.11(18) 2_656 .
O35 Nd1 O19 144.80(17) 2_656 .
O35 Nd1 O23 74.81(16) 2_656 .
O35 Nd1 O26 94.68(17) 2_656 .
O35 Nd1 O36 112.53(17) 2_656 .
O36 Nd1 O2W 69.72(17) . .
O36 Nd1 O19 84.01(17) . .
O36 Nd1 O23 139.89(18) . .
O36 Nd1 O26 143.19(17) . .
Mo2 Mo1 Mn1 59.47(2) . .
Mo2 Mo1 Mo8 119.64(2) . .
Mo8 Mo1 Mn1 60.17(2) . .
O1 Mo1 Mn1 126.52(19) . .
O1 Mo1 Mo2 88.35(19) . .
O1 Mo1 Mo8 129.2(2) . .
O1 Mo1 O2 105.6(3) . .
O1 Mo1 O3 96.7(3) . .
O1 Mo1 O4 161.1(2) . .
O1 Mo1 O5 91.6(2) . .
O1 Mo1 O6 99.9(3) . .
O2 Mo1 Mn1 127.88(18) . .
O2 Mo1 Mo2 130.24(19) . .
O2 Mo1 Mo8 88.10(18) . .
O2 Mo1 O3 99.7(2) . .
O2 Mo1 O4 92.5(2) . .
O2 Mo1 O5 162.1(2) . .
O2 Mo1 O6 97.6(2) . .
O3 Mo1 Mn1 75.80(14) . .
O3 Mo1 Mo2 126.37(14) . .
O3 Mo1 Mo8 32.51(13) . .
O3 Mo1 O4 74.56(18) . .
O3 Mo1 O5 82.85(19) . .
O3 Mo1 O6 151.8(2) . .
O4 Mo1 Mn1 35.60(11) . .
O4 Mo1 Mo2 83.83(11) . .
O4 Mo1 Mo8 44.48(11) . .
O4 Mo1 O5 70.88(15) . .
O5 Mo1 Mn1 35.27(11) . .
O5 Mo1 Mo2 43.57(12) . .
O5 Mo1 Mo8 84.68(12) . .
O6 Mo1 Mn1 76.04(14) . .
O6 Mo1 Mo2 32.65(14) . .
O6 Mo1 Mo8 127.09(14) . .
O6 Mo1 O4 82.64(18) . .
O6 Mo1 O5 74.10(18) . .
Mn1 Mo2 Mo1 60.33(2) . .
O5 Mo2 Mn1 35.54(11) . .
O5 Mo2 Mo1 44.88(12) . .
O5 Mo2 O10 71.18(16) . .
O6 Mo2 Mn1 77.85(15) . .
O6 Mo2 Mo1 34.49(16) . .
O6 Mo2 O5 77.11(19) . .
O6 Mo2 O9 149.1(2) . .
O6 Mo2 O10 89.20(18) . .
O7 Mo2 Mn1 131.66(18) . .
O7 Mo2 Mo1 91.63(18) . .
O7 Mo2 O5 96.5(2) . .
O7 Mo2 O6 101.3(2) . .
O7 Mo2 O9 91.7(2) . .
O7 Mo2 O10 161.8(2) . .
O8 Mo2 Mn1 122.76(17) . .
O8 Mo2 Mo1 135.44(17) . .
O8 Mo2 O5 158.3(2) . .
O8 Mo2 O6 101.1(2) . .
O8 Mo2 O7 105.0(2) . .
O8 Mo2 O9 102.3(2) . .
O8 Mo2 O10 87.2(2) . .
O9 Mo2 Mn1 72.64(12) . .
O9 Mo2 Mo1 118.44(13) . .
O9 Mo2 O5 73.69(17) . .
O9 Mo2 O10 72.18(16) . .
O10 Mo2 Mn1 35.99(11) . .
O10 Mo2 Mo1 88.74(11) . .
O5 Mo3 Mn1 35.90(11) . .
O9 Mo3 Mn1 73.09(12) . .
O9 Mo3 O5 73.52(17) . .
O9 Mo3 O14 74.44(17) . .
O11 Mo3 Mn1 123.52(18) . .
O11 Mo3 O5 88.0(2) . .
O11 Mo3 O9 103.0(2) . .
O11 Mo3 O12 104.1(2) . .
O11 Mo3 O13 101.7(2) . .
O11 Mo3 O14 159.1(2) . .
O12 Mo3 Mn1 131.84(17) . .
O12 Mo3 O5 162.1(2) . .
O12 Mo3 O9 90.6(2) . .
O12 Mo3 O13 101.1(2) . .
O12 Mo3 O14 96.7(2) . .
O13 Mo3 Mn1 77.83(14) . .
O13 Mo3 O5 89.12(19) . .
O13 Mo3 O9 149.02(19) . .
O13 Mo3 O14 75.76(18) . .
O14 Mo3 Mn1 35.62(11) . .
O14 Mo3 O5 71.32(16) . .
Mo5 Mo4 Mn1 59.52(2) . .
O9 Mo4 Mn1 72.46(12) . .
O9 Mo4 Mo5 117.55(13) . .
O9 Mo4 O10 74.01(17) . .
O9 Mo4 O14 73.34(17) . .
O10 Mo4 Mn1 35.30(12) . .
O10 Mo4 Mo5 43.65(11) . .
O10 Mo4 O14 70.40(16) . .
O14 Mo4 Mn1 35.27(11) . .
O14 Mo4 Mo5 86.70(11) . .
O15 Mo4 Mn1 121.31(19) . .
O15 Mo4 Mo5 135.13(17) . .
O15 Mo4 O9 102.6(2) . .
O15 Mo4 O10 156.6(2) . .
O15 Mo4 O14 86.4(2) . .
O15 Mo4 O17 101.5(2) . .
O16 Mo4 Mn1 133.4(2) . .
O16 Mo4 Mo5 93.57(18) . .
O16 Mo4 O9 92.1(2) . .
O16 Mo4 O10 98.6(2) . .
O16 Mo4 O14 163.5(2) . .
O16 Mo4 O15 104.7(3) . .
O16 Mo4 O17 101.7(2) . .
O17 Mo4 Mn1 77.27(13) . .
O17 Mo4 Mo5 33.90(14) . .
O17 Mo4 O9 148.10(18) . .
O17 Mo4 O10 75.53(17) . .
O17 Mo4 O14 87.74(18) . .
Mn1 Mo5 Mo4 60.30(2) . .
Mn1 Mo5 Mo6 58.87(2) . .
Mo4 Mo5 Mo6 119.10(2) . .
O10 Mo5 Mn1 35.82(11) . .
O10 Mo5 Mo4 43.52(12) . .
O10 Mo5 Mo6 82.97(11) . .
O10 Mo5 O21 70.96(16) . .
O17 Mo5 Mn1 77.50(13) . .
O17 Mo5 Mo4 33.16(13) . .
O17 Mo5 Mo6 129.03(14) . .
O17 Mo5 O10 74.69(17) . .
O17 Mo5 O20 152.22(19) . .
O17 Mo5 O21 84.76(18) . .
O18 Mo5 Mn1 129.69(18) . .
O18 Mo5 Mo4 90.09(17) . .
O18 Mo5 Mo6 127.44(18) . .
O18 Mo5 O10 94.4(2) . .
O18 Mo5 O17 99.9(2) . .
O18 Mo5 O19 106.7(2) . .
O18 Mo5 O20 95.4(2) . .
O18 Mo5 O21 163.1(2) . .
O19 Mo5 Mn1 123.35(16) . .
O19 Mo5 Mo4 133.31(17) . .
O19 Mo5 Mo6 84.82(15) . .
O19 Mo5 O10 158.9(2) . .
O19 Mo5 O17 100.3(2) . .
O19 Mo5 O20 97.4(2) . .
O19 Mo5 O21 88.30(19) . .
O20 Mo5 Mn1 74.89(13) . .
O20 Mo5 Mo4 124.67(13) . .
O20 Mo5 Mo6 32.13(13) . .
O20 Mo5 O10 81.15(17) . .
O20 Mo5 O21 74.43(17) . .
O21 Mo5 Mn1 35.14(11) . .
O21 Mo5 Mo4 84.95(11) . .
O21 Mo5 Mo6 44.46(11) . .
Mn1 Mo6 Mo5 60.01(2) . .
O4 Mo6 Mn1 36.47(11) . .
O4 Mo6 Mo5 89.21(11) . .
O4 Mo6 O21 71.99(16) . .
O20 Mo6 Mn1 77.27(14) . .
O20 Mo6 Mo5 34.57(14) . .
O20 Mo6 O4 89.29(18) . .
O20 Mo6 O21 76.40(18) . .
O20 Mo6 O24 148.62(19) . .
O21 Mo6 Mn1 35.89(11) . .
O21 Mo6 Mo5 44.10(11) . .
O22 Mo6 Mn1 126.68(16) . .
O22 Mo6 Mo5 138.49(17) . .
O22 Mo6 O4 90.51(19) . .
O22 Mo6 O20 103.9(2) . .
O22 Mo6 O21 162.50(19) . .
O22 Mo6 O23 105.5(2) . .
O22 Mo6 O24 102.7(2) . .
O23 Mo6 Mn1 127.07(15) . .
O23 Mo6 Mo5 87.82(15) . .
O23 Mo6 O4 158.7(2) . .
O23 Mo6 O20 100.0(2) . .
O23 Mo6 O21 91.48(19) . .
O23 Mo6 O24 88.6(2) . .
O24 Mo6 Mn1 73.60(12) . .
O24 Mo6 Mo5 117.03(12) . .
O24 Mo6 O4 74.09(17) . .
O24 Mo6 O21 73.22(16) . .
Mn1 Mo7 Mo9 59.85(2) . .
O21 Mo7 Mn1 35.50(11) . .
O21 Mo7 Mo9 87.29(11) . .
O24 Mo7 Mn1 73.72(12) . .
O24 Mo7 Mo9 118.16(12) . .
O24 Mo7 O21 74.72(17) . .
O24 Mo7 O28 74.47(17) . .
O25 Mo7 Mn1 78.66(14) . .
O25 Mo7 Mo9 34.81(14) . .
O25 Mo7 O21 88.97(19) . .
O25 Mo7 O24 150.36(19) . .
O25 Mo7 O28 76.96(18) . .
O26 Mo7 Mn1 120.77(16) . .
O26 Mo7 Mo9 138.19(15) . .
O26 Mo7 O21 85.38(19) . .
O26 Mo7 O24 99.3(2) . .
O26 Mo7 O25 103.9(2) . .
O26 Mo7 O28 157.0(2) . .
O27 Mo7 Mn1 133.74(16) . .
O27 Mo7 Mo9 93.26(17) . .
O27 Mo7 O21 164.0(2) . .
O27 Mo7 O24 91.0(2) . .
O27 Mo7 O25 100.6(2) . .
O27 Mo7 O26 104.5(2) . .
O27 Mo7 O28 97.9(2) . .
O28 Mo7 Mn1 36.30(12) . .
O28 Mo7 Mo9 43.83(12) . .
O28 Mo7 O21 71.61(16) . .
Mo1 Mo8 Mn1 59.98(2) . .
O3 Mo8 Mn1 76.68(15) . .
O3 Mo8 Mo1 34.39(15) . .
O3 Mo8 O4 76.11(19) . .
O3 Mo8 O24 147.20(19) . .
O3 Mo8 O28 88.09(18) . .
O4 Mo8 Mn1 35.53(11) . .
O4 Mo8 Mo1 44.25(11) . .
O4 Mo8 O28 70.71(16) . .
O24 Mo8 Mn1 72.19(12) . .
O24 Mo8 Mo1 116.70(13) . .
O24 Mo8 O4 72.63(17) . .
O24 Mo8 O28 72.52(16) . .
O28 Mo8 Mn1 35.53(12) . .
O28 Mo8 Mo1 88.22(12) . .
O29 Mo8 Mn1 123.87(17) . .
O29 Mo8 Mo1 138.31(18) . .
O29 Mo8 O3 104.0(2) . .
O29 Mo8 O4 159.3(2) . .
O29 Mo8 O24 101.8(2) . .
O29 Mo8 O28 88.6(2) . .
O29 Mo8 O30 104.5(2) . .
O30 Mo8 Mn1 130.86(18) . .
O30 Mo8 Mo1 90.52(17) . .
O30 Mo8 O3 101.3(2) . .
O30 Mo8 O4 95.6(2) . .
O30 Mo8 O24 91.5(2) . .
O30 Mo8 O28 161.3(2) . .
Mn1 Mo9 Mo7 59.15(2) . .
O13 Mo9 Mn1 76.73(14) . .
O13 Mo9 Mo7 127.17(14) . .
O13 Mo9 O14 74.34(18) . .
O13 Mo9 O25 153.3(2) . .
O13 Mo9 O28 84.77(18) . .
O14 Mo9 Mn1 35.46(11) . .
O14 Mo9 Mo7 83.90(11) . .
O14 Mo9 O28 71.59(16) . .
O25 Mo9 Mn1 76.61(14) . .
O25 Mo9 Mo7 32.43(13) . .
O25 Mo9 O14 84.22(18) . .
O25 Mo9 O28 73.37(17) . .
O28 Mo9 Mn1 36.13(12) . .
O28 Mo9 Mo7 42.49(11) . .
O31 Mo9 Mn1 127.24(19) . .
O31 Mo9 Mo7 90.06(18) . .
O31 Mo9 O13 95.4(2) . .
O31 Mo9 O14 160.9(2) . .
O31 Mo9 O25 100.3(2) . .
O31 Mo9 O28 91.8(2) . .
O32 Mo9 Mn1 127.31(19) . .
O32 Mo9 Mo7 129.41(18) . .
O32 Mo9 O13 99.5(2) . .
O32 Mo9 O14 92.3(2) . .
O32 Mo9 O25 97.0(2) . .
O32 Mo9 O28 161.7(2) . .
O32 Mo9 O31 105.4(3) . .
Mo8 O3 Mo1 113.1(2) . .
Mn1 O4 Mo1 101.27(18) . .
Mn1 O4 Mo6 101.49(19) . .
Mn1 O4 Mo8 101.22(19) . .
Mo1 O4 Mo8 91.28(16) . .
Mo6 O4 Mo1 153.0(2) . .
Mo6 O4 Mo8 98.31(17) . .
Mn1 O5 Mo1 100.92(19) . .
Mn1 O5 Mo2 101.6(2) . .
Mn1 O5 Mo3 100.4(2) . .
Mo2 O5 Mo1 91.55(17) . .
Mo2 O5 Mo3 97.64(17) . .
Mo3 O5 Mo1 154.6(2) . .
Mo2 O6 Mo1 112.9(2) . .
Mo3 O9 Mo2 107.8(2) . .
Mo4 O9 Mo2 109.3(2) . .
Mo4 O9 Mo3 109.5(2) . .
Mn1 O10 Mo2 99.43(19) . .
Mn1 O10 Mo4 102.5(2) . .
Mn1 O10 Mo5 101.14(18) . .
Mo4 O10 Mo2 97.17(16) . .
Mo4 O10 Mo5 92.83(17) . .
Mo5 O10 Mo2 154.6(2) . .
Mo3 O13 Mo9 113.5(2) . .
Mn1 O14 Mo3 100.8(2) . .
Mn1 O14 Mo4 99.8(2) . .
Mn1 O14 Mo9 101.09(19) . .
Mo3 O14 Mo4 95.62(17) . .
Mo3 O14 Mo9 92.89(17) . .
Mo9 O14 Mo4 155.5(2) . .
Mo4 O17 Mo5 112.9(2) . .
Mo5 O19 Nd1 143.1(2) . .
Mo6 O20 Mo5 113.3(2) . .
Mn1 O21 Mo5 101.20(19) . .
Mn1 O21 Mo6 99.06(18) . .
Mn1 O21 Mo7 100.93(19) . .
Mo5 O21 Mo6 91.45(16) . .
Mo7 O21 Mo5 154.6(2) . .
Mo7 O21 Mo6 97.30(16) . .
Mo6 O23 Nd1 141.6(2) . .
Mo7 O24 Mo6 108.81(19) . .
Mo7 O24 Mo8 108.9(2) . .
Mo8 O24 Mo6 107.5(2) . .
Mo7 O25 Mo9 112.8(2) . .
Mo7 O26 Nd1 147.8(3) . .
Mn1 O28 Mo7 101.13(19) . .
Mn1 O28 Mo8 100.73(19) . .
Mn1 O28 Mo9 100.18(18) . .
Mo7 O28 Mo8 97.00(17) . .
Mo7 O28 Mo9 93.68(17) . .
Mo9 O28 Mo8 154.2(2) . .
C6 O33 H33A 109.5 . .
C6 O34 Nd1 131.5(5) . .
C12 O35 Nd1 166.7(5) . 2_656
C12 O36 Nd1 110.7(4) . .
C2 N1 C3 121.1(8) . .
C8 N2 C9 121.9(6) . .
C2 C1 H1A 120.3 . .
C2 C1 C5 119.4(8) . .
C5 C1 H1A 120.3 . .
N1 C2 C1 121.2(9) . .
N1 C2 H2A 119.4 . .
C1 C2 H2A 119.4 . .
N1 C3 H3A 119.8 . .
N1 C3 C4 120.4(9) . .
C4 C3 H3A 119.8 . .
C3 C4 H4A 120.3 . .
C3 C4 C5 119.4(9) . .
C5 C4 H4A 120.3 . .
C1 C5 C6 119.5(7) . .
C4 C5 C1 118.4(8) . .
C4 C5 C6 122.1(8) . .
O33 C6 O34 125.9(7) . .
O33 C6 C5 115.0(7) . .
O34 C6 C5 119.2(7) . .
C8 C7 H7A 119.8 . .
C11 C7 H7A 119.8 . .
C11 C7 C8 120.3(7) . .
N2 C8 C7 119.4(7) . .
N2 C8 H8A 120.3 . .
C7 C8 H8A 120.3 . .
N2 C9 H9A 120.3 . .
N2 C9 C10 119.4(7) . .
C10 C9 H9A 120.3 . .
C9 C10 H10A 120.0 . .
C9 C10 C11 120.1(7) . .
C11 C10 H10A 120.0 . .
C7 C11 C10 118.8(6) . .
C7 C11 C12 121.4(6) . .
C10 C11 C12 119.7(6) . .
O35 C12 O36 123.2(6) . .
O35 C12 C11 120.6(6) . .
O36 C12 C11 116.2(6) . .

loop_
_geom_bond_atom_site_label_1
_geom_bond_atom_site_label_2
_geom_bond_distance
_geom_bond_site_symmetry_2
Mn1 Mo2 3.1880(11) .
Mn1 Mo3 3.1729(11) .
Mn1 Mo5 3.1842(11) .
Mn1 Mo6 3.1472(11) .
Mn1 Mo7 3.1587(11) .
Mn1 Mo9 3.1815(12) .
Mn1 O4 1.909(4) .
Mn1 O5 1.891(4) .
Mn1 O10 1.899(5) .
Mn1 O14 1.881(4) .
Mn1 O21 1.868(4) .
Mn1 O28 1.906(5) .
Nd1 O1W 2.434(6) .
Nd1 O2W 2.505(5) .
Nd1 O19 2.555(5) .
Nd1 O23 2.472(5) .
Nd1 O26 2.465(5) .
Nd1 O34 2.416(5) .
Nd1 O35 2.445(5) 2_656
Nd1 O36 2.447(5) .
Mo1 Mo2 3.2117(9) .
Mo1 Mo8 3.2119(9) .
Mo1 O1 1.695(5) .
Mo1 O2 1.707(5) .
Mo1 O3 1.972(5) .
Mo1 O4 2.242(4) .
Mo1 O5 2.267(5) .
Mo1 O6 1.974(5) .
Mo2 O5 2.214(5) .
Mo2 O6 1.881(5) .
Mo2 O7 1.712(5) .
Mo2 O8 1.709(5) .
Mo2 O9 2.075(5) .
Mo2 O10 2.268(4) .
Mo3 O5 2.230(4) .
Mo3 O9 2.066(5) .
Mo3 O11 1.694(5) .
Mo3 O12 1.723(5) .
Mo3 O13 1.894(5) .
Mo3 O14 2.228(4) .
Mo4 Mo5 3.2056(8) .
Mo4 O9 2.042(5) .
Mo4 O10 2.210(4) .
Mo4 O14 2.299(5) .
Mo4 O15 1.717(5) .
Mo4 O16 1.695(5) .
Mo4 O17 1.904(4) .
Mo5 Mo6 3.2195(8) .
Mo5 O10 2.215(4) .
Mo5 O17 1.941(5) .
Mo5 O18 1.683(5) .
Mo5 O19 1.737(5) .
Mo5 O20 1.989(5) .
Mo5 O21 2.241(4) .
Mo6 O4 2.150(4) .
Mo6 O20 1.864(5) .
Mo6 O21 2.256(4) .
Mo6 O22 1.693(5) .
Mo6 O23 1.740(4) .
Mo6 O24 2.083(5) .
Mo7 Mo9 3.2176(8) .
Mo7 O21 2.217(4) .
Mo7 O24 2.047(4) .
Mo7 O25 1.871(5) .
Mo7 O26 1.748(4) .
Mo7 O27 1.696(5) .
Mo7 O28 2.178(4) .
Mo8 O3 1.877(5) .
Mo8 O4 2.251(4) .
Mo8 O24 2.048(4) .
Mo8 O28 2.268(4) .
Mo8 O29 1.693(5) .
Mo8 O30 1.717(5) .
Mo9 O13 1.968(5) .
Mo9 O14 2.229(5) .
Mo9 O25 1.992(5) .
Mo9 O28 2.233(4) .
Mo9 O31 1.701(5) .
Mo9 O32 1.695(5) .
O33 H33A 0.8200 .
O33 C6 1.270(9) .
O34 C6 1.277(10) .
O35 Nd1 2.445(5) 2_656
O35 C12 1.241(8) .
O36 C12 1.266(8) .
N1 C2 1.306(11) .
N1 C3 1.348(12) .
N2 C8 1.345(9) .
N2 C9 1.351(10) .
C1 H1A 0.9300 .
C1 C2 1.354(12) .
C1 C5 1.385(11) .
C2 H2A 0.9300 .
C3 H3A 0.9300 .
C3 C4 1.351(13) .
C4 H4A 0.9300 .
C4 C5 1.383(11) .
C5 C6 1.501(11) .
C7 H7A 0.9300 .
C7 C8 1.383(10) .
C7 C11 1.362(10) .
C8 H8A 0.9300 .
C9 H9A 0.9300 .
C9 C10 1.369(10) .
C10 H10A 0.9300 .
C10 C11 1.397(9) .
C11 C12 1.498(9) .

loop_
_geom_hbond_atom_site_label_D
_geom_hbond_atom_site_label_H
_geom_hbond_atom_site_label_A
_geom_hbond_distance_DH
_geom_hbond_distance_HA
_geom_hbond_distance_DA
_geom_hbond_angle_DHA
_geom_hbond_site_symmetry_A
O33 H33A N2 0.82 1.89 2.628(8) 149.2 2_756
